data_7225627
loop_
_publ_author_name
'Losev, E. A.'
'Zakharov, B. A.'
'Boldyreva, E. V.'

_publ_section_title
;
 Polymorphic transformations in glycine co-crystals at low temperature and
 high pressure: two new examples as a follow-up to a glycine--glutaric
 acid study
;
_journal_issue 31
_journal_name_full CrystEngComm
_journal_page_first 5869
_journal_paper_doi 10.1039/C6CE00561F
_journal_volume 18
_journal_year 2016
_chemical_formula_moiety 'C8 H6 O4, C2 H5 N O2'
_chemical_formula_sum 'C10 H11 N O6'
_chemical_formula_weight 241.20
_chemical_name_common 'glycine-phthalic acid (1:1)'
_chemical_name_systematic 'glycine-phthalic acid (1:1)'
_space_group_crystal_system orthorhombic
_space_group_IT_number 61
_space_group_name_Hall '-P 2ac 2ab'
_space_group_name_H-M_alt 'P b c a'
_symmetry_space_group_name_Hall '-P 2ac 2ab'
_symmetry_space_group_name_H-M 'P b c a'
_atom_sites_solution_hydrogens geom
_atom_sites_solution_primary direct
_atom_sites_solution_secondary difmap
_audit_creation_method SHELXL-2014/7
_audit_update_record
;
2016-06-01 deposited with the CCDC.
2016-06-20 downloaded from the CCDC.
;
_cell_angle_alpha 90
_cell_angle_beta 90
_cell_angle_gamma 90
_cell_formula_units_Z 8
_cell_length_a 7.8988(8)
_cell_length_b 11.3424(12)
_cell_length_c 23.327(10)
_cell_measurement_pressure 500000
_cell_measurement_reflns_used 1547
_cell_measurement_temperature 293(2)
_cell_measurement_theta_max 25.7220
_cell_measurement_theta_min 3.1010
_cell_volume 2089.9(9)
_computing_cell_refinement
;
CrysAlisPro, Agilent Technologies,
Version 1.171.35.21 (release 20-01-2012 CrysAlis171 .NET)
(compiled Jan 23 2012,18:06:46)
;
_computing_data_collection
;
CrysAlisPro, Agilent Technologies,
Version 1.171.35.21 (release 20-01-2012 CrysAlis171 .NET)
(compiled Jan 23 2012,18:06:46)
;
_computing_data_reduction
;
CrysAlisPro, Agilent Technologies,
Version 1.171.35.21 (release 20-01-2012 CrysAlis171 .NET)
(compiled Jan 23 2012,18:06:46)
;
_computing_molecular_graphics 'Mercury (Macrae et al., 2006)'
_computing_publication_material
;
Mercury (Macrae et al., 2006), 
PLATON (Spek, 2009),
;
_computing_structure_refinement 'SHELXL-2014/7 (Sheldrick, 2014)'
_computing_structure_solution 'SHELXS-2014/7 (Sheldrick, 2014)'
_diffrn_ambient_pressure 500000
_diffrn_ambient_temperature 293(2)
_diffrn_detector_area_resol_mean 10.3457
_diffrn_measured_fraction_theta_full 0.610
_diffrn_measured_fraction_theta_max 0.546
_diffrn_measurement_device_type 'Xcalibur, Ruby, Gemini'
_diffrn_measurement_method \w-scan
_diffrn_radiation_type MoK\a
_diffrn_radiation_wavelength 0.71073
_diffrn_reflns_av_R_equivalents 0.1984
_diffrn_reflns_av_unetI/netI 0.1302
_diffrn_reflns_Laue_measured_fraction_full 0.610
_diffrn_reflns_Laue_measured_fraction_max 0.546
_diffrn_reflns_limit_h_max 10
_diffrn_reflns_limit_h_min -9
_diffrn_reflns_limit_k_max 14
_diffrn_reflns_limit_k_min -14
_diffrn_reflns_limit_l_max 15
_diffrn_reflns_limit_l_min -15
_diffrn_reflns_number 13858
_diffrn_reflns_point_group_measured_fraction_full 0.610
_diffrn_reflns_point_group_measured_fraction_max 0.546
_diffrn_reflns_theta_full 25.242
_diffrn_reflns_theta_max 28.345
_diffrn_reflns_theta_min 3.115
_diffrn_source 'Enhance (Mo) X-ray Source'
_exptl_absorpt_coefficient_mu 0.129
_exptl_absorpt_correction_T_max 0.481
_exptl_absorpt_correction_T_min 0.387
_exptl_absorpt_correction_type gaussian
_exptl_absorpt_process_details 'Absorb-7 (Angel, 2013)'
_exptl_crystal_colour colourless
_exptl_crystal_density_diffrn 1.533
_exptl_crystal_description plate
_exptl_crystal_F_000 1008
_exptl_crystal_size_max 0.220
_exptl_crystal_size_mid 0.130
_exptl_crystal_size_min 0.010
_refine_diff_density_max 0.224
_refine_diff_density_min -0.281
_refine_diff_density_rms 0.063
_refine_ls_extinction_method none
_refine_ls_goodness_of_fit_ref 1.021
_refine_ls_hydrogen_treatment constr
_refine_ls_matrix_type full
_refine_ls_number_parameters 152
_refine_ls_number_reflns 1425
_refine_ls_number_restraints 0
_refine_ls_restrained_S_all 1.021
_refine_ls_R_factor_all 0.1999
_refine_ls_R_factor_gt 0.0775
_refine_ls_shift/su_max 0.000
_refine_ls_shift/su_mean 0.000
_refine_ls_structure_factor_coef Fsqd
_refine_ls_weighting_details 'w=1/[\s^2^(Fo^2^)+(0.1112P)^2^] where P=(Fo^2^+2Fc^2^)/3'
_refine_ls_weighting_scheme calc
_refine_ls_wR_factor_gt 0.1747
_refine_ls_wR_factor_ref 0.2431
_reflns_Friedel_coverage 0.000
_reflns_number_gt 595
_reflns_number_total 1425
_reflns_threshold_expression 'I > 2\s(I)'
_cod_data_source_file c6ce00561f17.cif
_cod_data_source_block gph050GPa
_cod_depositor_comments
;
The following automatic conversions were performed:

'_exptl_absorpt_correction_type' value 'Gaussian' changed to
'gaussian' according to
/usr/data/users/saulius/crontab/automatic-downloads/rss-feeds/RSC/lib/dictionaries/cif_core.dic
dictionary named 'cif_core.dic' version 2.4.2 from 2011-04-26.

Automatic conversion script
Id: cif_fix_values 4268 2015-11-12 08:31:59Z antanas 

 Adding full bibliography for 7225609--7225638.cif.
;
_cod_database_code 7225627
_shelx_shelxl_version_number 2014/7
_shelx_space_group_comment
;
The symmetry employed for this shelxl refinement is uniquely defined
by the following loop, which should always be used as a source of
symmetry information in preference to the above space-group names.
They are only intended as comments.
;
_shelx_estimated_absorpt_t_min 0.972
_shelx_estimated_absorpt_t_max 0.999

loop_
_space_group_symop_operation_xyz
'x, y, z'
'-x+1/2, -y, z+1/2'
'x+1/2, -y+1/2, -z'
'-x, y+1/2, -z+1/2'
'-x, -y, -z'
'x-1/2, y, -z-1/2'
'-x-1/2, y-1/2, z'
'x, -y-1/2, z-1/2'

loop_
_atom_site_label
_atom_site_type_symbol
_atom_site_fract_x
_atom_site_fract_y
_atom_site_fract_z
_atom_site_U_iso_or_equiv
_atom_site_adp_type
_atom_site_occupancy
_atom_site_site_symmetry_order
_atom_site_calc_flag
_atom_site_refinement_flags_posn
_atom_site_refinement_flags_adp
O1 O 0.2528(4) 0.1152(3) 0.4822(3) 0.047(3) Uani 1 1 d . .
O6 O 0.6984(6) 0.0606(3) 0.5843(4) 0.054(3) Uani 1 1 d . .
H6A H 0.7067 0.0064 0.5612 0.065 Uiso 1 1 calc R U
O3 O 0.4363(5) 0.2347(3) 0.5866(3) 0.048(3) Uani 1 1 d . .
O2 O 0.1541(5) -0.0173(3) 0.5430(3) 0.061(3) Uani 1 1 d . .
O4 O 0.4989(7) 0.4027(3) 0.6312(4) 0.065(3) Uani 1 1 d . .
H4 H 0.4482 0.4306 0.6037 0.078 Uiso 1 1 calc R U
O5 O 0.5059(6) -0.0561(3) 0.6244(3) 0.065(3) Uani 1 1 d . .
C4 C 0.5669(7) 0.2273(5) 0.6779(5) 0.038(4) Uani 1 1 d . .
C9 C 0.6054(7) 0.1060(5) 0.6771(5) 0.038(4) Uani 1 1 d . .
C1 C 0.1660(7) 0.0859(5) 0.5241(5) 0.0413(16) Uiso 1 1 d . .
C3 C 0.4960(7) 0.2870(5) 0.6280(5) 0.036(4) Uani 1 1 d . .
C8 C 0.6584(8) 0.0521(6) 0.7269(6) 0.046(5) Uani 1 1 d . .
H8 H 0.6839 -0.0279 0.7263 0.055 Uiso 1 1 calc R U
N1 N 0.0988(6) 0.2982(3) 0.5292(4) 0.052(3) Uani 1 1 d . .
H1A H 0.0647 0.2968 0.4928 0.078 Uiso 1 1 calc R U
H1B H 0.2087 0.3155 0.5306 0.078 Uiso 1 1 calc R U
H1C H 0.0405 0.3526 0.5483 0.078 Uiso 1 1 calc R U
C2 C 0.0697(7) 0.1802(4) 0.5558(5) 0.044(4) Uani 1 1 d . .
H2A H -0.0503 0.1620 0.5550 0.052 Uiso 1 1 calc R U
H2B H 0.1059 0.1819 0.5955 0.052 Uiso 1 1 calc R U
C5 C 0.5790(8) 0.2877(6) 0.7297(6) 0.044(4) Uani 1 1 d . .
H5 H 0.5495 0.3671 0.7309 0.053 Uiso 1 1 calc R U
C10 C 0.5940(8) 0.0302(5) 0.6253(5) 0.044(4) Uani 1 1 d . .
C7 C 0.6745(9) 0.1129(6) 0.7770(6) 0.063(5) Uani 1 1 d . .
H7 H 0.7127 0.0744 0.8098 0.075 Uiso 1 1 calc R U
C6 C 0.6338(8) 0.2330(7) 0.7794(6) 0.063(5) Uani 1 1 d . .
H6 H 0.6433 0.2749 0.8135 0.076 Uiso 1 1 calc R U

loop_
_atom_site_aniso_label
_atom_site_aniso_U_11
_atom_site_aniso_U_22
_atom_site_aniso_U_33
_atom_site_aniso_U_23
_atom_site_aniso_U_13
_atom_site_aniso_U_12
O1 0.050(2) 0.041(2) 0.051(9) -0.012(3) 0.004(3) -0.0001(17)
O6 0.062(3) 0.040(2) 0.060(10) -0.015(3) 0.021(3) -0.001(2)
O3 0.062(3) 0.048(2) 0.033(10) -0.002(3) -0.013(3) 0.001(2)
O2 0.078(3) 0.033(2) 0.071(10) 0.004(3) 0.007(3) 0.0053(18)
O4 0.105(4) 0.035(2) 0.056(11) -0.002(3) -0.021(4) 0.001(2)
O5 0.086(3) 0.051(2) 0.058(11) -0.016(3) 0.018(4) -0.028(2)
C4 0.039(3) 0.047(3) 0.029(15) 0.004(5) 0.002(4) -0.002(3)
C9 0.037(3) 0.045(3) 0.033(15) -0.001(5) 0.007(4) -0.001(2)
C3 0.036(3) 0.052(4) 0.021(14) -0.004(5) 0.000(4) 0.000(3)
C8 0.057(4) 0.048(4) 0.034(17) 0.000(5) 0.003(5) -0.003(3)
N1 0.048(3) 0.036(2) 0.072(11) -0.010(3) 0.010(3) -0.0006(19)
C2 0.046(3) 0.042(3) 0.043(13) 0.004(4) 0.006(4) 0.004(2)
C5 0.051(4) 0.054(4) 0.028(16) -0.009(6) 0.000(5) -0.001(3)
C10 0.052(4) 0.041(3) 0.039(15) -0.010(5) 0.007(4) 0.001(3)
C7 0.064(5) 0.061(4) 0.063(18) 0.012(6) -0.008(6) 0.005(3)
C6 0.066(5) 0.077(5) 0.047(17) -0.008(6) 0.001(6) -0.015(4)

loop_
_atom_type_symbol
_atom_type_description
_atom_type_scat_dispersion_real
_atom_type_scat_dispersion_imag
_atom_type_scat_source
C C 0.0033 0.0016 'International Tables Vol C Tables 4.2.6.8 and 6.1.1.4'
H H 0.0000 0.0000 'International Tables Vol C Tables 4.2.6.8 and 6.1.1.4'
N N 0.0061 0.0033 'International Tables Vol C Tables 4.2.6.8 and 6.1.1.4'
O O 0.0106 0.0060 'International Tables Vol C Tables 4.2.6.8 and 6.1.1.4'

loop_
_geom_angle_atom_site_label_1
_geom_angle_atom_site_label_2
_geom_angle_atom_site_label_3
_geom_angle
C10 O6 H6A 109.5
C3 O4 H4 109.5
C5 C4 C9 118.6(10)
C5 C4 C3 119.3(7)
C9 C4 C3 121.7(10)
C8 C9 C4 119.2(11)
C8 C9 C10 116.6(7)
C4 C9 C10 124.3(10)
O1 C1 O2 124.7(7)
O1 C1 C2 118.4(5)
O2 C1 C2 116.9(8)
O3 C3 O4 122.3(9)
O3 C3 C4 123.4(6)
O4 C3 C4 114.3(8)
C7 C8 C9 121.8(8)
C7 C8 H8 119.1
C9 C8 H8 119.1
C2 N1 H1A 109.5
C2 N1 H1B 109.5
H1A N1 H1B 109.5
C2 N1 H1C 109.5
H1A N1 H1C 109.5
H1B N1 H1C 109.5
N1 C2 C1 110.8(7)
N1 C2 H2A 109.5
C1 C2 H2A 109.5
N1 C2 H2B 109.5
C1 C2 H2B 109.5
H2A C2 H2B 108.1
C6 C5 C4 121.8(8)
C6 C5 H5 119.1
C4 C5 H5 119.1
O5 C10 O6 124.6(9)
O5 C10 C9 121.4(9)
O6 C10 C9 113.8(6)
C8 C7 C6 120.3(12)
C8 C7 H7 119.9
C6 C7 H7 119.9
C5 C6 C7 118.4(12)
C5 C6 H6 120.8
C7 C6 H6 120.8

loop_
_geom_bond_atom_site_label_1
_geom_bond_atom_site_label_2
_geom_bond_distance
O1 C1 1.239(11)
O6 C10 1.308(11)
O6 H6A 0.8200
O3 C3 1.228(11)
O2 C1 1.254(8)
O4 C3 1.314(7)
O4 H4 0.8200
O5 C10 1.201(7)
C4 C5 1.392(15)
C4 C9 1.409(9)
C4 C3 1.458(14)
C9 C8 1.378(16)
C9 C10 1.485(15)
C1 C2 1.506(10)
C8 C7 1.363(17)
C8 H8 0.9300
N1 C2 1.493(8)
N1 H1A 0.8900
N1 H1B 0.8900
N1 H1C 0.8900
C2 H2A 0.9700
C2 H2B 0.9700
C5 C6 1.385(15)
C5 H5 0.9300
C7 C6 1.401(11)
C7 H7 0.9300
C6 H6 0.9300

loop_
_geom_hbond_atom_site_label_D
_geom_hbond_atom_site_label_H
_geom_hbond_atom_site_label_A
_geom_hbond_distance_DH
_geom_hbond_distance_HA
_geom_hbond_distance_DA
_geom_hbond_angle_DHA
_geom_hbond_site_symmetry_A
O4 H4 O2 0.82 1.73 2.553(9) 176.4 7_665
O6 H6A O1 0.82 1.74 2.556(7) 172.3 5_656
N1 H1A O3 0.89 2.14 3.014(11) 166.0 3_456
N1 H1B O3 0.89 2.40 3.069(7) 131.6 .
N1 H1B O2 0.89 2.20 2.880(5) 132.4 7_665
N1 H1C O5 0.89 2.09 2.890(10) 149.5 7_665

loop_
_geom_torsion_atom_site_label_1
_geom_torsion_atom_site_label_2
_geom_torsion_atom_site_label_3
_geom_torsion_atom_site_label_4
_geom_torsion
C5 C4 C9 C8 -1.9(9)
C3 C4 C9 C8 -174.5(6)
C5 C4 C9 C10 178.5(6)
C3 C4 C9 C10 6.0(10)
C5 C4 C3 O3 -158.5(7)
C9 C4 C3 O3 14.0(12)
C5 C4 C3 O4 20.6(10)
C9 C4 C3 O4 -166.9(6)
C4 C9 C8 C7 0.1(11)
C10 C9 C8 C7 179.7(7)
O1 C1 C2 N1 -0.1(11)
O2 C1 C2 N1 178.8(7)
C9 C4 C5 C6 2.5(11)
C3 C4 C5 C6 175.3(6)
C8 C9 C10 O5 58.1(9)
C4 C9 C10 O5 -122.4(8)
C8 C9 C10 O6 -116.1(8)
C4 C9 C10 O6 63.4(8)
C9 C8 C7 C6 1.2(12)
C4 C5 C6 C7 -1.2(11)
C8 C7 C6 C5 -0.7(11)
